data_4505474
loop_
_publ_author_name
'Chen, Zhi'
'Gao, Dong-Liang'
'Diao, Chun-Hua'
'Liu, Yue'
'Ren, Jia'
'Chen, Ji'
'Zhao, Bin'
'Shi, Wei'
'Cheng, Peng'

_publ_section_title
;
 Syntheses, Structures Tuned by 4,4&#x2032;-Bipyridine and Magnetic
 Properties of a Series of Transition Metal Compounds
 Containingo-Carboxylphenoxyacetate Acid
;
_journal_issue 3
_journal_name_full 'Crystal Growth &amp; Design'
_journal_page_first 1201
_journal_paper_doi 10.1021/cg201197k
_journal_volume 12
_journal_year 2012
_chemical_formula_sum 'C38 H32 Cu2 N4 O12'
_chemical_formula_weight 863.78
_chemical_name_systematic
; 
 ? 
;
_space_group_IT_number 2
_symmetry_cell_setting triclinic
_symmetry_space_group_name_Hall '-P 1'
_symmetry_space_group_name_H-M 'P -1'
_atom_sites_solution_hydrogens geom
_atom_sites_solution_primary direct
_atom_sites_solution_secondary difmap
_audit_creation_method SHELXL-97
_cell_angle_alpha 116.35(3)
_cell_angle_beta 92.04(3)
_cell_angle_gamma 90.63(3)
_cell_formula_units_Z 2
_cell_length_a 7.5343(15)
_cell_length_b 15.432(3)
_cell_length_c 16.814(3)
_cell_measurement_reflns_used 4640
_cell_measurement_temperature 293(2)
_cell_measurement_theta_max 27.8644
_cell_measurement_theta_min 2.4029
_cell_volume 1749.9(7)
_computing_cell_refinement 'Bruker XSCANS'
_computing_data_collection 'Bruker XSCANS'
_computing_data_reduction 'Bruker SHELXTL'
_computing_molecular_graphics 'Bruker SHELXTL'
_computing_publication_material 'Bruker SHELXTL'
_computing_structure_refinement 'SHELXL-97 (Sheldrick, 1997)'
_computing_structure_solution 'SHELXS-97 (Sheldrick, 1990)'
_diffrn_ambient_temperature 293(2)
_diffrn_measured_fraction_theta_full 0.986
_diffrn_measured_fraction_theta_max 0.986
_diffrn_measurement_device_type 'Bruker P4'
_diffrn_measurement_method '\w scans'
_diffrn_radiation_monochromator graphite
_diffrn_radiation_source 'fine-focus sealed tube'
_diffrn_radiation_type MoK\a
_diffrn_radiation_wavelength 0.71073
_diffrn_reflns_av_R_equivalents 0.0362
_diffrn_reflns_av_sigmaI/netI 0.0657
_diffrn_reflns_limit_h_max 9
_diffrn_reflns_limit_h_min -9
_diffrn_reflns_limit_k_max 20
_diffrn_reflns_limit_k_min -19
_diffrn_reflns_limit_l_max 13
_diffrn_reflns_limit_l_min -22
_diffrn_reflns_number 12909
_diffrn_reflns_theta_full 27.87
_diffrn_reflns_theta_max 27.87
_diffrn_reflns_theta_min 2.40
_exptl_absorpt_coefficient_mu 1.290
_exptl_absorpt_correction_T_max 0.7825
_exptl_absorpt_correction_T_min 0.7825
_exptl_absorpt_correction_type multi-scan
_exptl_absorpt_process_details SADABS
_exptl_crystal_colour green
_exptl_crystal_density_diffrn 1.639
_exptl_crystal_density_meas ?
_exptl_crystal_density_method 'not measured'
_exptl_crystal_description block
_exptl_crystal_F_000 884
_exptl_crystal_size_max 0.20
_exptl_crystal_size_mid 0.20
_exptl_crystal_size_min 0.20
_refine_diff_density_max 0.435
_refine_diff_density_min -0.860
_refine_diff_density_rms 0.092
_refine_ls_extinction_method none
_refine_ls_goodness_of_fit_ref 1.004
_refine_ls_hydrogen_treatment none
_refine_ls_matrix_type full
_refine_ls_number_parameters 505
_refine_ls_number_reflns 8214
_refine_ls_number_restraints 0
_refine_ls_restrained_S_all 1.004
_refine_ls_R_factor_all 0.0526
_refine_ls_R_factor_gt 0.0362
_refine_ls_shift/su_max 0.001
_refine_ls_shift/su_mean 0.000
_refine_ls_structure_factor_coef Fsqd
_refine_ls_weighting_details 'calc w=1/[\s^2^(Fo^2^)+(0.0512P)^2^+0.0000P] where P=(Fo^2^+2Fc^2^)/3'
_refine_ls_weighting_scheme calc
_refine_ls_wR_factor_gt 0.0885
_refine_ls_wR_factor_ref 0.0956
_reflns_number_gt 6231
_reflns_number_total 8214
_reflns_threshold_expression >2sigma(I)
_cod_data_source_file cg201197k_si_002.cif
_cod_data_source_block 2
_cod_depositor_comments
;
The following automatic conversions were performed:

'_symmetry_cell_setting' value 'Triclinic' changed to 'triclinic'
according to /home/saulius/struct/CIF-dictionaries/cif_core.dic
dictionary named 'cif_core.dic' version 2.4.1 from 2010-06-29.

Automatic conversion script
Id: cif_fix_values 1715 2011-07-08 13:25:40Z adriana 

The following automatic conversions were performed:

'_exptl_crystal_density_meas' value 'none' was changed to '?' - the
value is perceived as not measured.

Automatic conversion script
Id: cif_fix_values 3008 2015-01-20 13:52:24Z robertas 
;
_cod_original_cell_volume 1749.9(6)
_cod_original_sg_symbol_H-M P-1
_cod_database_code 4505474

loop_
_symmetry_equiv_pos_as_xyz
'x, y, z'
'-x, -y, -z'

loop_
_atom_site_label
_atom_site_type_symbol
_atom_site_fract_x
_atom_site_fract_y
_atom_site_fract_z
_atom_site_U_iso_or_equiv
_atom_site_adp_type
_atom_site_occupancy
_atom_site_symmetry_multiplicity
_atom_site_calc_flag
_atom_site_refinement_flags
Cu1 Cu 0.99112(3) 0.247223(17) -0.009417(16) 0.01048(8) Uani 1 1 d .
Cu2 Cu 0.98850(4) 0.724724(18) 0.504504(15) 0.01057(8) Uani 1 1 d .
C1 C 1.3290(3) 0.52932(15) 0.31503(14) 0.0128(4) Uani 1 1 d .
C2 C 1.4937(3) 0.51154(16) 0.34266(14) 0.0168(5) Uani 1 1 d .
H2 H 1.5110 0.5171 0.3998 0.020 Uiso 1 1 calc R
C3 C 1.6344(3) 0.48524(17) 0.28539(16) 0.0211(5) Uani 1 1 d .
H3 H 1.7458 0.4745 0.3043 0.025 Uiso 1 1 calc R
C4 C 1.6055(3) 0.47542(17) 0.20008(16) 0.0201(5) Uani 1 1 d .
H4 H 1.6985 0.4573 0.1615 0.024 Uiso 1 1 calc R
C5 C 1.4402(3) 0.49210(16) 0.17073(15) 0.0172(5) Uani 1 1 d .
H5 H 1.4218 0.4841 0.1128 0.021 Uiso 1 1 calc R
C6 C 1.3036(3) 0.52086(15) 0.22921(14) 0.0124(4) Uani 1 1 d .
C7 C 1.1767(3) 0.55932(15) 0.37590(13) 0.0133(5) Uani 1 1 d .
C8 C 1.0980(3) 0.53586(15) 0.12393(13) 0.0147(5) Uani 1 1 d .
H8A H 1.1948 0.5665 0.1084 0.018 Uiso 1 1 calc R
H8B H 0.9906 0.5702 0.1245 0.018 Uiso 1 1 calc R
C9 C 1.0743(3) 0.43114(15) 0.05407(13) 0.0127(4) Uani 1 1 d .
C10 C 0.5530(3) 0.00415(16) -0.18194(15) 0.0193(5) Uani 1 1 d .
H10 H 0.5662 0.0183 -0.1222 0.023 Uiso 1 1 calc R
C11 C 0.3936(3) 0.02224(17) -0.21587(16) 0.0226(5) Uani 1 1 d .
H11 H 0.3001 0.0476 -0.1784 0.027 Uiso 1 1 calc R
C12 C 0.3720(4) 0.00314(18) -0.30436(17) 0.0246(6) Uani 1 1 d .
H12 H 0.2650 0.0151 -0.3265 0.030 Uiso 1 1 calc R
C13 C 0.5134(3) -0.03426(17) -0.35964(15) 0.0194(5) Uani 1 1 d .
H13 H 0.5014 -0.0461 -0.4189 0.023 Uiso 1 1 calc R
C14 C 0.6712(3) -0.05392(15) -0.32748(14) 0.0139(5) Uani 1 1 d .
C15 C 0.6910(3) -0.03498(15) -0.23770(14) 0.0132(4) Uani 1 1 d .
C16 C 0.8165(3) -0.10261(16) -0.38910(14) 0.0155(5) Uani 1 1 d .
C17 C 0.8832(3) -0.03979(15) -0.12338(13) 0.0160(5) Uani 1 1 d .
H17A H 0.9868 -0.0742 -0.1186 0.019 Uiso 1 1 calc R
H17B H 0.7824 -0.0639 -0.1041 0.019 Uiso 1 1 calc R
C18 C 0.9127(3) 0.06661(15) -0.06248(13) 0.0125(4) Uani 1 1 d .
C19 C 0.8196(3) 0.20097(15) -0.18161(13) 0.0129(4) Uani 1 1 d .
H19 H 0.9218 0.1658 -0.2014 0.015 Uiso 1 1 calc R
C20 C 0.6980(3) 0.20362(15) -0.24352(13) 0.0131(4) Uani 1 1 d .
H20 H 0.7206 0.1722 -0.3036 0.016 Uiso 1 1 calc R
C21 C 0.5408(3) 0.25346(15) -0.21615(14) 0.0114(4) Uani 1 1 d .
C22 C 0.5145(3) 0.29848(15) -0.12454(14) 0.0129(4) Uani 1 1 d .
H22 H 0.4097 0.3303 -0.1032 0.015 Uiso 1 1 calc R
C23 C 0.6453(3) 0.29523(15) -0.06651(14) 0.0130(4) Uani 1 1 d .
H23 H 0.6282 0.3277 -0.0059 0.016 Uiso 1 1 calc R
C24 C 0.4698(3) 0.25344(16) -0.36154(14) 0.0156(5) Uani 1 1 d .
H24 H 0.5894 0.2457 -0.3743 0.019 Uiso 1 1 calc R
C25 C 0.3462(3) 0.26006(17) -0.42121(14) 0.0161(5) Uani 1 1 d .
H25 H 0.3864 0.2571 -0.4740 0.019 Uiso 1 1 calc R
C26 C 0.1161(3) 0.27513(15) -0.33102(14) 0.0132(4) Uani 1 1 d .
H26 H -0.0046 0.2816 -0.3207 0.016 Uiso 1 1 calc R
C27 C 0.2314(3) 0.27071(16) -0.26692(14) 0.0149(5) Uani 1 1 d .
H27 H 0.1880 0.2758 -0.2140 0.018 Uiso 1 1 calc R
C28 C 0.4116(3) 0.25863(15) -0.28165(13) 0.0123(4) Uani 1 1 d .
C29 C 1.3399(3) 0.20081(15) 0.04831(14) 0.0132(4) Uani 1 1 d .
H29 H 1.3586 0.1685 -0.0122 0.016 Uiso 1 1 calc R
C30 C 1.4710(3) 0.19962(16) 0.10715(14) 0.0137(4) Uani 1 1 d .
H30 H 1.5762 0.1682 0.0863 0.016 Uiso 1 1 calc R
C31 C 1.4448(3) 0.24604(15) 0.19854(13) 0.0110(4) Uani 1 1 d .
C32 C 1.2848(3) 0.29311(15) 0.22449(14) 0.0123(4) Uani 1 1 d .
H32 H 1.2611 0.3248 0.2845 0.015 Uiso 1 1 calc R
C33 C 1.1626(3) 0.29285(15) 0.16219(14) 0.0129(4) Uani 1 1 d .
H33 H 1.0585 0.3263 0.1816 0.016 Uiso 1 1 calc R
C34 C 1.5778(3) 0.24786(15) 0.26547(14) 0.0124(4) Uani 1 1 d .
C35 C 1.5284(3) 0.26624(18) 0.35043(14) 0.0189(5) Uani 1 1 d .
H35 H 1.4097 0.2742 0.3647 0.023 Uiso 1 1 calc R
C36 C 1.6583(3) 0.27261(18) 0.41360(15) 0.0194(5) Uani 1 1 d .
H36 H 1.6231 0.2860 0.4703 0.023 Uiso 1 1 calc R
C37 C 1.8778(3) 0.23917(17) 0.31468(14) 0.0161(5) Uani 1 1 d .
H37 H 1.9968 0.2282 0.3015 0.019 Uiso 1 1 calc R
C38 C 1.7571(3) 0.23283(17) 0.24831(14) 0.0166(5) Uani 1 1 d .
H38 H 1.7958 0.2185 0.1920 0.020 Uiso 1 1 calc R
N1 N 1.8298(3) 0.26062(13) 0.39766(11) 0.0122(4) Uani 1 1 d .
N2 N 0.1735(3) 0.27036(13) -0.40773(11) 0.0122(4) Uani 1 1 d .
N3 N 0.7970(3) 0.24707(13) -0.09367(11) 0.0122(4) Uani 1 1 d .
N4 N 1.1858(3) 0.24661(12) 0.07436(11) 0.0118(4) Uani 1 1 d .
O1 O 1.0857(2) 0.49725(11) 0.38482(11) 0.0204(4) Uani 1 1 d .
O2 O 1.1550(2) 0.65054(11) 0.41502(9) 0.0137(3) Uani 1 1 d .
O3 O 0.9559(2) 0.38148(11) 0.07069(10) 0.0140(3) Uani 1 1 d .
O4 O 1.1634(2) 0.39866(12) -0.01245(10) 0.0190(4) Uani 1 1 d .
O5 O 0.8352(2) 0.10588(12) 0.00776(10) 0.0188(4) Uani 1 1 d .
O6 O 1.0231(2) 0.11144(11) -0.08876(9) 0.0133(3) Uani 1 1 d .
O7 O 0.9029(3) -0.05993(13) -0.42255(12) 0.0298(5) Uani 1 1 d .
O8 O 0.8353(2) -0.19135(11) -0.40555(9) 0.0144(3) Uani 1 1 d .
O9 O 0.8517(2) -0.05980(11) -0.21396(10) 0.0163(3) Uani 1 1 d .
O10 O 1.1350(2) 0.54292(11) 0.21049(9) 0.0141(3) Uani 1 1 d .
O11 O 0.8122(3) 0.09842(13) 0.54101(12) 0.0303(5) Uani 1 1 d .
H11A H 0.8948 0.0997 0.5054 0.036 Uiso 1 1 d R
H11B H 0.8321 0.0509 0.5537 0.036 Uiso 1 1 d R
O12 O 0.8335(2) 0.59202(11) 0.50305(10) 0.0180(4) Uani 1 1 d .
H12A H 0.9037 0.5511 0.4586 0.022 Uiso 1 1 d R
H12B H 0.8536 0.5830 0.5522 0.022 Uiso 1 1 d R

loop_
_atom_site_aniso_label
_atom_site_aniso_U_11
_atom_site_aniso_U_22
_atom_site_aniso_U_33
_atom_site_aniso_U_23
_atom_site_aniso_U_13
_atom_site_aniso_U_12
Cu1 0.01127(17) 0.01079(13) 0.00801(12) 0.00304(10) -0.00144(10) 0.00161(10)
Cu2 0.01047(16) 0.01319(14) 0.00669(12) 0.00318(10) -0.00042(10) 0.00308(10)
C1 0.0144(13) 0.0107(10) 0.0107(9) 0.0023(8) 0.0011(8) 0.0029(9)
C2 0.0178(14) 0.0160(11) 0.0124(10) 0.0027(9) -0.0025(9) 0.0034(9)
C3 0.0136(14) 0.0173(12) 0.0236(12) 0.0010(10) 0.0005(10) 0.0056(10)
C4 0.0135(14) 0.0179(12) 0.0212(11) 0.0013(10) 0.0066(10) 0.0023(10)
C5 0.0205(14) 0.0146(11) 0.0130(10) 0.0029(9) 0.0040(9) -0.0017(10)
C6 0.0129(13) 0.0093(10) 0.0114(9) 0.0015(8) -0.0012(8) 0.0007(8)
C7 0.0162(13) 0.0155(10) 0.0078(9) 0.0047(8) -0.0007(8) 0.0058(9)
C8 0.0209(14) 0.0136(10) 0.0100(9) 0.0059(9) -0.0024(8) 0.0029(9)
C9 0.0130(13) 0.0156(10) 0.0093(9) 0.0055(8) -0.0026(8) 0.0027(9)
C10 0.0226(15) 0.0173(11) 0.0135(10) 0.0026(9) 0.0040(9) 0.0000(10)
C11 0.0161(15) 0.0211(12) 0.0229(12) 0.0022(10) 0.0060(10) 0.0044(10)
C12 0.0176(15) 0.0231(13) 0.0262(13) 0.0047(11) -0.0004(10) 0.0076(11)
C13 0.0191(15) 0.0193(12) 0.0159(11) 0.0043(10) -0.0015(9) 0.0035(10)
C14 0.0159(13) 0.0119(10) 0.0105(10) 0.0020(8) 0.0024(8) 0.0022(9)
C15 0.0141(13) 0.0099(10) 0.0120(10) 0.0017(8) -0.0007(8) 0.0010(9)
C16 0.0160(14) 0.0178(11) 0.0091(9) 0.0028(9) -0.0017(8) 0.0026(9)
C17 0.0238(14) 0.0124(10) 0.0104(10) 0.0039(9) -0.0024(9) 0.0018(9)
C18 0.0125(13) 0.0140(10) 0.0097(9) 0.0043(8) -0.0026(8) 0.0025(9)
C19 0.0124(13) 0.0143(10) 0.0104(9) 0.0042(8) 0.0003(8) 0.0035(9)
C20 0.0137(13) 0.0156(11) 0.0092(9) 0.0046(9) 0.0012(8) 0.0023(9)
C21 0.0096(12) 0.0130(10) 0.0112(9) 0.0053(8) -0.0022(8) -0.0015(8)
C22 0.0107(12) 0.0145(10) 0.0124(10) 0.0049(9) 0.0010(8) 0.0028(9)
C23 0.0137(13) 0.0148(10) 0.0097(9) 0.0047(8) 0.0009(8) 0.0004(9)
C24 0.0103(13) 0.0227(12) 0.0146(10) 0.0092(9) 0.0003(9) -0.0003(9)
C25 0.0126(13) 0.0253(12) 0.0128(10) 0.0108(10) 0.0000(9) 0.0002(10)
C26 0.0110(13) 0.0177(11) 0.0117(10) 0.0073(9) 0.0008(8) 0.0022(9)
C27 0.0145(13) 0.0196(11) 0.0116(10) 0.0077(9) 0.0010(9) 0.0024(9)
C28 0.0136(13) 0.0115(10) 0.0108(9) 0.0043(8) -0.0014(8) 0.0016(9)
C29 0.0134(13) 0.0157(11) 0.0090(9) 0.0042(8) -0.0006(8) -0.0005(9)
C30 0.0099(13) 0.0182(11) 0.0112(10) 0.0047(9) 0.0009(8) 0.0031(9)
C31 0.0091(12) 0.0135(10) 0.0106(9) 0.0057(8) -0.0021(8) -0.0013(8)
C32 0.0125(13) 0.0136(10) 0.0094(9) 0.0039(8) 0.0001(8) 0.0007(9)
C33 0.0143(13) 0.0119(10) 0.0114(9) 0.0041(8) 0.0007(8) 0.0020(9)
C34 0.0130(13) 0.0134(10) 0.0101(9) 0.0047(8) -0.0022(8) 0.0002(9)
C35 0.0100(13) 0.0341(14) 0.0145(10) 0.0126(10) 0.0010(9) 0.0019(10)
C36 0.0110(14) 0.0364(14) 0.0136(10) 0.0138(10) -0.0013(9) -0.0032(10)
C37 0.0110(13) 0.0252(12) 0.0127(10) 0.0086(9) 0.0019(9) 0.0042(10)
C38 0.0155(14) 0.0249(12) 0.0095(9) 0.0077(9) 0.0021(9) 0.0047(10)
N1 0.0097(11) 0.0174(9) 0.0096(8) 0.0064(7) -0.0023(7) 0.0017(8)
N2 0.0135(11) 0.0144(9) 0.0095(8) 0.0060(7) -0.0012(7) 0.0028(8)
N3 0.0131(11) 0.0129(9) 0.0108(8) 0.0057(7) -0.0015(7) 0.0026(8)
N4 0.0124(11) 0.0125(9) 0.0102(8) 0.0049(7) -0.0027(7) 0.0011(7)
O1 0.0258(11) 0.0163(8) 0.0201(8) 0.0084(7) 0.0084(7) 0.0018(7)
O2 0.0134(9) 0.0145(7) 0.0111(7) 0.0037(6) 0.0009(6) 0.0039(6)
O3 0.0132(9) 0.0135(7) 0.0138(7) 0.0047(6) -0.0005(6) 0.0015(6)
O4 0.0191(10) 0.0237(9) 0.0119(7) 0.0056(7) 0.0028(7) 0.0041(7)
O5 0.0184(10) 0.0215(9) 0.0130(7) 0.0045(7) 0.0026(7) 0.0013(7)
O6 0.0137(9) 0.0143(8) 0.0106(7) 0.0046(6) -0.0011(6) 0.0003(6)
O7 0.0327(12) 0.0266(10) 0.0352(10) 0.0172(9) 0.0187(9) 0.0054(8)
O8 0.0157(9) 0.0159(8) 0.0095(7) 0.0037(6) 0.0005(6) 0.0060(7)
O9 0.0175(10) 0.0169(8) 0.0094(7) 0.0014(6) -0.0011(6) 0.0047(7)
O10 0.0141(9) 0.0177(8) 0.0082(7) 0.0037(6) -0.0011(6) 0.0033(7)
O11 0.0319(12) 0.0273(10) 0.0324(10) 0.0128(9) 0.0136(9) 0.0109(9)
O12 0.0182(10) 0.0192(8) 0.0174(8) 0.0088(7) 0.0020(7) 0.0025(7)

loop_
_atom_type_symbol
_atom_type_description
_atom_type_scat_dispersion_real
_atom_type_scat_dispersion_imag
_atom_type_scat_source
C C 0.0033 0.0016 'International Tables Vol C Tables 4.2.6.8 and 6.1.1.4'
H H 0.0000 0.0000 'International Tables Vol C Tables 4.2.6.8 and 6.1.1.4'
Cu Cu 0.3201 1.2651 'International Tables Vol C Tables 4.2.6.8 and 6.1.1.4'
N N 0.0061 0.0033 'International Tables Vol C Tables 4.2.6.8 and 6.1.1.4'
O O 0.0106 0.0060 'International Tables Vol C Tables 4.2.6.8 and 6.1.1.4'

loop_
_geom_angle_atom_site_label_1
_geom_angle_atom_site_label_2
_geom_angle_atom_site_label_3
_geom_angle
_geom_angle_site_symmetry_1
_geom_angle_site_symmetry_3
O3 Cu1 O6 178.88(6) . .
O3 Cu1 N3 91.94(8) . .
O6 Cu1 N3 88.05(8) . .
O3 Cu1 N4 88.39(8) . .
O6 Cu1 N4 91.62(8) . .
N3 Cu1 N4 179.66(7) . .
O3 Cu1 C18 149.91(7) . .
O6 Cu1 C18 28.97(6) . .
N3 Cu1 C18 87.10(8) . .
N4 Cu1 C18 92.64(8) . .
O3 Cu1 O5 122.53(6) . .
O6 Cu1 O5 56.35(6) . .
N3 Cu1 O5 91.50(7) . .
N4 Cu1 O5 88.37(7) . .
C18 Cu1 O5 27.62(6) . .
O3 Cu1 C9 28.17(6) . .
O6 Cu1 C9 152.94(7) . .
N3 Cu1 C9 95.68(8) . .
N4 Cu1 C9 84.59(8) . .
C18 Cu1 C9 176.51(6) . .
O5 Cu1 C9 149.79(6) . .
O3 Cu1 O4 54.74(6) . .
O6 Cu1 O4 126.39(6) . .
N3 Cu1 O4 92.80(7) . .
N4 Cu1 O4 87.35(7) . .
C18 Cu1 O4 155.35(6) . .
O5 Cu1 O4 174.98(5) . .
C9 Cu1 O4 26.87(6) . .
O8 Cu2 O2 174.79(7) 1_566 .
O8 Cu2 N2 90.77(7) 1_566 2_665
O2 Cu2 N2 89.34(7) . 2_665
O8 Cu2 N1 88.82(7) 1_566 2_866
O2 Cu2 N1 90.24(7) . 2_866
N2 Cu2 N1 170.73(7) 2_665 2_866
O8 Cu2 O12 88.73(7) 1_566 .
O2 Cu2 O12 96.47(7) . .
N2 Cu2 O12 93.19(7) 2_665 .
N1 Cu2 O12 96.06(7) 2_866 .
C2 C1 C6 119.6(2) . .
C2 C1 C7 121.45(19) . .
C6 C1 C7 118.9(2) . .
C1 C2 C3 120.5(2) . .
C1 C2 H2 119.8 . .
C3 C2 H2 119.8 . .
C4 C3 C2 119.0(2) . .
C4 C3 H3 120.5 . .
C2 C3 H3 120.5 . .
C3 C4 C5 121.4(2) . .
C3 C4 H4 119.3 . .
C5 C4 H4 119.3 . .
C6 C5 C4 118.9(2) . .
C6 C5 H5 120.6 . .
C4 C5 H5 120.6 . .
O10 C6 C5 125.34(19) . .
O10 C6 C1 114.05(18) . .
C5 C6 C1 120.6(2) . .
O1 C7 O2 125.9(2) . .
O1 C7 C1 119.82(19) . .
O2 C7 C1 114.32(19) . .
O10 C8 C9 111.85(16) . .
O10 C8 H8A 109.2 . .
C9 C8 H8A 109.2 . .
O10 C8 H8B 109.2 . .
C9 C8 H8B 109.2 . .
H8A C8 H8B 107.9 . .
O4 C9 O3 124.1(2) . .
O4 C9 C8 121.2(2) . .
O3 C9 C8 114.69(18) . .
O4 C9 Cu1 79.83(13) . .
O3 C9 Cu1 45.23(10) . .
C8 C9 Cu1 157.03(14) . .
C15 C10 C11 119.5(2) . .
C15 C10 H10 120.2 . .
C11 C10 H10 120.2 . .
C12 C11 C10 121.2(2) . .
C12 C11 H11 119.4 . .
C10 C11 H11 119.4 . .
C11 C12 C13 118.8(2) . .
C11 C12 H12 120.6 . .
C13 C12 H12 120.6 . .
C14 C13 C12 120.7(2) . .
C14 C13 H13 119.6 . .
C12 C13 H13 119.6 . .
C13 C14 C15 119.9(2) . .
C13 C14 C16 120.40(19) . .
C15 C14 C16 119.5(2) . .
O9 C15 C10 125.6(2) . .
O9 C15 C14 114.67(19) . .
C10 C15 C14 119.8(2) . .
O7 C16 O8 124.6(2) . .
O7 C16 C14 121.3(2) . .
O8 C16 C14 114.06(19) . .
O9 C17 C18 113.11(17) . .
O9 C17 H17A 109.0 . .
C18 C17 H17A 109.0 . .
O9 C17 H17B 109.0 . .
C18 C17 H17B 109.0 . .
H17A C17 H17B 107.8 . .
O5 C18 O6 123.6(2) . .
O5 C18 C17 121.0(2) . .
O6 C18 C17 115.42(18) . .
O5 C18 Cu1 77.20(13) . .
O6 C18 Cu1 47.13(10) . .
C17 C18 Cu1 160.28(14) . .
N3 C19 C20 122.8(2) . .
N3 C19 H19 118.6 . .
C20 C19 H19 118.6 . .
C19 C20 C21 120.08(19) . .
C19 C20 H20 120.0 . .
C21 C20 H20 120.0 . .
C20 C21 C22 117.0(2) . .
C20 C21 C28 120.55(18) . .
C22 C21 C28 122.45(19) . .
C23 C22 C21 119.4(2) . .
C23 C22 H22 120.3 . .
C21 C22 H22 120.3 . .
N3 C23 C22 123.03(19) . .
N3 C23 H23 118.5 . .
C22 C23 H23 118.5 . .
C25 C24 C28 118.7(2) . .
C25 C24 H24 120.7 . .
C28 C24 H24 120.7 . .
N2 C25 C24 123.95(19) . .
N2 C25 H25 118.0 . .
C24 C25 H25 118.0 . .
N2 C26 C27 122.0(2) . .
N2 C26 H26 119.0 . .
C27 C26 H26 119.0 . .
C26 C27 C28 120.11(19) . .
C26 C27 H27 119.9 . .
C28 C27 H27 119.9 . .
C27 C28 C24 117.5(2) . .
C27 C28 C21 122.70(18) . .
C24 C28 C21 119.8(2) . .
N4 C29 C30 123.10(19) . .
N4 C29 H29 118.4 . .
C30 C29 H29 118.4 . .
C29 C30 C31 119.6(2) . .
C29 C30 H30 120.2 . .
C31 C30 H30 120.2 . .
C32 C31 C30 116.6(2) . .
C32 C31 C34 120.46(18) . .
C30 C31 C34 122.93(19) . .
C33 C32 C31 120.37(19) . .
C33 C32 H32 119.8 . .
C31 C32 H32 119.8 . .
N4 C33 C32 123.1(2) . .
N4 C33 H33 118.4 . .
C32 C33 H33 118.4 . .
C38 C34 C35 116.8(2) . .
C38 C34 C31 122.53(18) . .
C35 C34 C31 120.6(2) . .
C36 C35 C34 119.3(2) . .
C36 C35 H35 120.3 . .
C34 C35 H35 120.3 . .
N1 C36 C35 123.7(2) . .
N1 C36 H36 118.2 . .
C35 C36 H36 118.2 . .
N1 C37 C38 122.5(2) . .
N1 C37 H37 118.7 . .
C38 C37 H37 118.7 . .
C37 C38 C34 120.21(19) . .
C37 C38 H38 119.9 . .
C34 C38 H38 119.9 . .
C36 N1 C37 117.35(19) . .
C36 N1 Cu2 120.88(14) . 2_866
C37 N1 Cu2 121.77(15) . 2_866
C25 N2 C26 117.78(19) . .
C25 N2 Cu2 118.28(14) . 2_665
C26 N2 Cu2 123.93(16) . 2_665
C19 N3 C23 117.59(19) . .
C19 N3 Cu1 119.35(15) . .
C23 N3 Cu1 122.99(14) . .
C33 N4 C29 117.12(19) . .
C33 N4 Cu1 118.86(15) . .
C29 N4 Cu1 124.01(14) . .
C7 O2 Cu2 129.84(14) . .
C9 O3 Cu1 106.60(13) . .
C9 O4 Cu1 73.31(13) . .
C18 O5 Cu1 75.18(12) . .
C18 O6 Cu1 103.90(13) . .
C16 O8 Cu2 122.19(14) . 1_544
C15 O9 C17 117.74(17) . .
C6 O10 C8 117.53(17) . .
H11A O11 H11B 108.5 . .
Cu2 O12 H12A 89.5 . .
Cu2 O12 H12B 114.4 . .
H12A O12 H12B 109.2 . .

loop_
_geom_bond_atom_site_label_1
_geom_bond_atom_site_label_2
_geom_bond_distance
_geom_bond_site_symmetry_2
Cu1 O3 1.9333(17) .
Cu1 O6 1.9445(17) .
Cu1 N3 1.999(2) .
Cu1 N4 2.0002(19) .
Cu1 C18 2.575(2) .
Cu1 O5 2.5978(17) .
Cu1 C9 2.610(2) .
Cu1 O4 2.6818(18) .
Cu2 O8 1.9273(16) 1_566
Cu2 O2 1.9453(16) .
Cu2 N2 2.0281(19) 2_665
Cu2 N1 2.0331(19) 2_866
Cu2 O12 2.3366(17) .
C1 C2 1.382(3) .
C1 C6 1.396(3) .
C1 C7 1.501(3) .
C2 C3 1.397(3) .
C2 H2 0.9300 .
C3 C4 1.383(3) .
C3 H3 0.9300 .
C4 C5 1.392(3) .
C4 H4 0.9300 .
C5 C6 1.385(3) .
C5 H5 0.9300 .
C6 O10 1.380(3) .
C7 O1 1.237(3) .
C7 O2 1.277(3) .
C8 O10 1.427(2) .
C8 C9 1.522(3) .
C8 H8A 0.9700 .
C8 H8B 0.9700 .
C9 O4 1.231(2) .
C9 O3 1.286(3) .
C10 C15 1.380(3) .
C10 C11 1.395(4) .
C10 H10 0.9300 .
C11 C12 1.386(3) .
C11 H11 0.9300 .
C12 C13 1.393(3) .
C12 H12 0.9300 .
C13 C14 1.381(3) .
C13 H13 0.9300 .
C14 C15 1.406(3) .
C14 C16 1.498(3) .
C15 O9 1.372(3) .
C16 O7 1.233(3) .
C16 O8 1.282(3) .
C17 O9 1.423(2) .
C17 C18 1.509(3) .
C17 H17A 0.9700 .
C17 H17B 0.9700 .
C18 O5 1.235(2) .
C18 O6 1.285(3) .
C19 N3 1.345(3) .
C19 C20 1.377(3) .
C19 H19 0.9300 .
C20 C21 1.397(3) .
C20 H20 0.9300 .
C21 C22 1.403(3) .
C21 C28 1.473(3) .
C22 C23 1.379(3) .
C22 H22 0.9300 .
C23 N3 1.350(3) .
C23 H23 0.9300 .
C24 C25 1.382(3) .
C24 C28 1.397(3) .
C24 H24 0.9300 .
C25 N2 1.328(3) .
C25 H25 0.9300 .
C26 N2 1.346(3) .
C26 C27 1.386(3) .
C26 H26 0.9300 .
C27 C28 1.388(3) .
C27 H27 0.9300 .
C29 N4 1.348(3) .
C29 C30 1.379(3) .
C29 H29 0.9300 .
C30 C31 1.400(3) .
C30 H30 0.9300 .
C31 C32 1.395(3) .
C31 C34 1.471(3) .
C32 C33 1.368(3) .
C32 H32 0.9300 .
C33 N4 1.344(3) .
C33 H33 0.9300 .
C34 C38 1.391(3) .
C34 C35 1.393(3) .
C35 C36 1.388(3) .
C35 H35 0.9300 .
C36 N1 1.328(3) .
C36 H36 0.9300 .
C37 N1 1.347(3) .
C37 C38 1.383(3) .
C37 H37 0.9300 .
C38 H38 0.9300 .
N1 Cu2 2.0331(19) 2_866
N2 Cu2 2.0281(19) 2_665
O8 Cu2 1.9273(16) 1_544
O11 H11A 0.8850 .
O11 H11B 0.8624 .
O12 H12A 0.9238 .
O12 H12B 0.9045 .
